data_7056422
loop_
_publ_author_name
'Torres-Garc\'ia, Pablo'
'Luna-Giles, Francisco'
'Garcia, Bernalte'
'Platas-Iglesias, Carlos'
'Esteban-G\'omez, David'
'Vinuelas-Zahinos, E.'

_publ_section_title
;
 Effects of the substituents of pyrazole/thiazine ligands on the magnetic
 properties of chloro-bridged Cu(II) complexes
;
_journal_name_full 'New J. Chem.'
_journal_paper_doi 10.1039/C7NJ01581J
_journal_year 2017
_chemical_compound_source 'synthesis as described'
_chemical_formula_moiety 'C14 H18 Cl4 Cu2 N6 S2'
_chemical_formula_sum 'C14 H18 Cl4 Cu2 N6 S2'
_chemical_formula_weight 603.34
_chemical_name_systematic
;
 ?
;
_space_group_IT_number 15
_symmetry_cell_setting monoclinic
_symmetry_Int_Tables_number 15
_symmetry_space_group_name_Hall '-C 2yc'
_symmetry_space_group_name_H-M 'C 1 2/c 1'
_atom_sites_solution_hydrogens geom
_atom_sites_solution_primary direct
_atom_sites_solution_secondary difmap
_audit_creation_date 2017-06-29T20:20:04-00:00
_audit_creation_method 'WinGX routine CIF_UPDATE'
_audit_update_record
;
2017-07-06 deposited with the CCDC.
2017-07-12 downloaded from the CCDC.
;
_cell_angle_alpha 90
_cell_angle_beta 106.6000(10)
_cell_angle_gamma 90
_cell_formula_units_Z 4
_cell_length_a 17.2598(14)
_cell_length_b 8.9759(7)
_cell_length_c 14.2902(12)
_cell_measurement_reflns_used 12014
_cell_measurement_temperature 298(2)
_cell_measurement_theta_max 28.2
_cell_measurement_theta_min 2.5
_cell_measurement_wavelength 0.71073
_cell_volume 2121.6(3)
_computing_cell_refinement 'Bruker SMART'
_computing_data_collection 'Bruker SMART'
_computing_data_reduction 'Bruker SAINT'
_computing_molecular_graphics 'Ortep-3 for Windows (Farrugia, 1997)'
_computing_publication_material 'WinGX publication routines (Farrugia, 1999)'
_computing_structure_refinement 'SHELXL-2014 (Sheldrick, 2014)'
_computing_structure_solution 'SHELXS-97 (Sheldrick, 1997)'
_diffrn_ambient_temperature 298(2)
_diffrn_measured_fraction_theta_full 0
_diffrn_measured_fraction_theta_max 0.951
_diffrn_measurement_device_type 'Bruker APEX-II CCD'
_diffrn_measurement_method '\f and \w scans'
_diffrn_radiation_monochromator graphite
_diffrn_radiation_probe x-ray
_diffrn_radiation_type MoK\a
_diffrn_radiation_wavelength 0.71073
_diffrn_reflns_av_R_equivalents 0.0213
_diffrn_reflns_av_unetI/netI 0.0173
_diffrn_reflns_Laue_measured_fraction_full 0
_diffrn_reflns_Laue_measured_fraction_max 0.951
_diffrn_reflns_limit_h_max 22
_diffrn_reflns_limit_h_min -22
_diffrn_reflns_limit_k_max 11
_diffrn_reflns_limit_k_min -11
_diffrn_reflns_limit_l_max 18
_diffrn_reflns_limit_l_min -18
_diffrn_reflns_number 12014
_diffrn_reflns_point_group_measured_fraction_full 0
_diffrn_reflns_point_group_measured_fraction_max 0.951
_diffrn_reflns_theta_full 0.5
_diffrn_reflns_theta_max 28.221
_diffrn_reflns_theta_min 2.463
_exptl_absorpt_coefficient_mu 2.72
_exptl_absorpt_correction_T_max 0.5614
_exptl_absorpt_correction_T_min 0.4959
_exptl_absorpt_correction_type multi-scan
_exptl_absorpt_process_details 'SADABS (Sheldrick, 1996)'
_exptl_crystal_colour green
_exptl_crystal_density_diffrn 1.889
_exptl_crystal_density_method 'not measured'
_exptl_crystal_description prism
_exptl_crystal_F_000 1208
_exptl_crystal_size_max 0.3
_exptl_crystal_size_mid 0.26
_exptl_crystal_size_min 0.24
_refine_diff_density_max 1.422
_refine_diff_density_min -0.453
_refine_diff_density_rms 0.085
_refine_ls_extinction_method none
_refine_ls_goodness_of_fit_ref 1.111
_refine_ls_hydrogen_treatment constr
_refine_ls_matrix_type full
_refine_ls_number_parameters 127
_refine_ls_number_reflns 2482
_refine_ls_number_restraints 0
_refine_ls_restrained_S_all 1.111
_refine_ls_R_factor_all 0.0429
_refine_ls_R_factor_gt 0.0396
_refine_ls_shift/su_max 0
_refine_ls_shift/su_mean 0
_refine_ls_structure_factor_coef Fsqd
_refine_ls_weighting_details 'w=1/[\s^2^(Fo^2^)+(0.0420P)^2^+7.4127P] where P=(Fo^2^+2Fc^2^)/3'
_refine_ls_weighting_scheme calc
_refine_ls_wR_factor_gt 0.1001
_refine_ls_wR_factor_ref 0.1021
_reflns_Friedel_coverage 0
_reflns_number_gt 2300
_reflns_number_total 2482
_reflns_threshold_expression 'I > 2\s(I)'
_cod_data_source_file c7nj01581j2.cif
_cod_data_source_block cupztz
_cod_original_sg_symbol_H-M 'C 2/c'
_cod_database_code 7056422
_shelx_estimated_absorpt_t_min 0.496
_shelx_estimated_absorpt_t_max 0.561
_shelxl_version_number 2014-3

loop_
_symmetry_equiv_pos_as_xyz
'x, y, z'
'-x, y, -z+1/2'
'x+1/2, y+1/2, z'
'-x+1/2, y+1/2, -z+1/2'
'-x, -y, -z'
'x, -y, z-1/2'
'-x+1/2, -y+1/2, -z'
'x+1/2, -y+1/2, z-1/2'

loop_
_atom_site_label
_atom_site_type_symbol
_atom_site_fract_x
_atom_site_fract_y
_atom_site_fract_z
_atom_site_U_iso_or_equiv
_atom_site_adp_type
_atom_site_occupancy
_atom_site_site_symmetry_order
_atom_site_calc_flag
_atom_site_refinement_flags_posn
_atom_site_refinement_flags_adp
C1 C 0.21618(19) -0.1301(4) 0.1353(2) 0.0345(6) Uani 1 1 d . .
C2 C 0.0922(2) -0.0194(4) 0.1382(3) 0.0460(8) Uani 1 1 d . .
H2A H 0.0625 0.0671 0.1063 0.055 Uiso 1 1 calc R U
H2B H 0.0935 -0.0162 0.2065 0.055 Uiso 1 1 calc R U
C3 C 0.0494(2) -0.1549(5) 0.0935(4) 0.0632(12) Uani 1 1 d . .
H3A H 0.0471 -0.1557 0.0249 0.076 Uiso 1 1 calc R U
H3B H -0.0057 -0.1498 0.0974 0.076 Uiso 1 1 calc R U
C4 C 0.0859(2) -0.2984(4) 0.1382(4) 0.0558(11) Uani 1 1 d . .
H4A H 0.0563 -0.3803 0.0999 0.067 Uiso 1 1 calc R U
H4B H 0.0798 -0.306 0.2034 0.067 Uiso 1 1 calc R U
C5 C 0.3947(2) 0.0177(4) 0.1163(3) 0.0435(8) Uani 1 1 d . .
H5 H 0.4265 0.0983 0.1095 0.052 Uiso 1 1 calc R U
C6 C 0.4207(2) -0.1297(4) 0.1249(3) 0.0455(8) Uani 1 1 d . .
H6 H 0.4715 -0.1652 0.1254 0.055 Uiso 1 1 calc R U
C7 C 0.3561(2) -0.2111(4) 0.1325(3) 0.0436(8) Uani 1 1 d . .
H7 H 0.3541 -0.314 0.1392 0.052 Uiso 1 1 calc R U
Cl1 Cl 0.31967(5) 0.36515(9) 0.09425(7) 0.0414(2) Uani 1 1 d . .
Cl2 Cl 0.13455(5) 0.33174(9) 0.12143(7) 0.0446(2) Uani 1 1 d . .
Cu Cu 0.23250(2) 0.17916(4) 0.10771(3) 0.03388(14) Uani 1 1 d . .
N1 N 0.17534(16) -0.0116(3) 0.1311(2) 0.0348(6) Uani 1 1 d . .
N2 N 0.29514(15) -0.1129(3) 0.1282(2) 0.0348(6) Uani 1 1 d . .
N3 N 0.31899(16) 0.0282(3) 0.1190(2) 0.0372(6) Uani 1 1 d . .
S S 0.19195(5) -0.31671(9) 0.14552(8) 0.0446(2) Uani 1 1 d . .

loop_
_atom_site_aniso_label
_atom_site_aniso_U_11
_atom_site_aniso_U_22
_atom_site_aniso_U_33
_atom_site_aniso_U_23
_atom_site_aniso_U_13
_atom_site_aniso_U_12
C1 0.0356(16) 0.0267(14) 0.0408(17) 0.0038(12) 0.0105(13) -0.0033(12)
C2 0.0331(16) 0.0332(17) 0.074(2) 0.0038(16) 0.0197(16) 0.0006(13)
C3 0.0315(18) 0.043(2) 0.112(4) 0.001(2) 0.017(2) -0.0016(15)
C4 0.0313(17) 0.0360(19) 0.101(3) 0.010(2) 0.0208(19) -0.0026(14)
C5 0.0297(15) 0.0425(19) 0.061(2) -0.0005(16) 0.0165(15) -0.0035(14)
C6 0.0280(15) 0.049(2) 0.062(2) 0.0008(17) 0.0177(15) 0.0072(14)
C7 0.0386(17) 0.0375(18) 0.056(2) 0.0020(15) 0.0163(15) 0.0099(14)
Cl1 0.0395(4) 0.0304(4) 0.0562(5) -0.0025(3) 0.0168(4) -0.0081(3)
Cl2 0.0422(4) 0.0295(4) 0.0693(6) 0.0028(4) 0.0276(4) 0.0057(3)
Cu 0.0297(2) 0.0232(2) 0.0512(3) 0.00256(15) 0.01550(17) 0.00010(13)
N1 0.0315(13) 0.0276(12) 0.0466(15) 0.0049(11) 0.0131(11) -0.0022(10)
N2 0.0307(13) 0.0282(13) 0.0451(15) 0.0014(11) 0.0102(11) 0.0016(10)
N3 0.0309(13) 0.0292(13) 0.0520(16) -0.0002(12) 0.0126(12) 0.0001(10)
S 0.0337(4) 0.0269(4) 0.0724(6) 0.0075(4) 0.0140(4) 0.0003(3)

loop_
_atom_type_symbol
_atom_type_description
_atom_type_scat_dispersion_real
_atom_type_scat_dispersion_imag
_atom_type_scat_source
C C 0.0033 0.0016 'International Tables Vol C Tables 4.2.6.8 and 6.1.1.4'
H H 0 0 'International Tables Vol C Tables 4.2.6.8 and 6.1.1.4'
Cl Cl 0.1484 0.1585 'International Tables Vol C Tables 4.2.6.8 and 6.1.1.4'
Cu Cu 0.3201 1.2651 'International Tables Vol C Tables 4.2.6.8 and 6.1.1.4'
N N 0.0061 0.0033 'International Tables Vol C Tables 4.2.6.8 and 6.1.1.4'
S S 0.1246 0.1234 'International Tables Vol C Tables 4.2.6.8 and 6.1.1.4'

loop_
_geom_angle_atom_site_label_1
_geom_angle_atom_site_label_2
_geom_angle_atom_site_label_3
_geom_angle
N1 C1 N2 116.2(3)
N1 C1 S 131.8(2)
N2 C1 S 111.9(2)
N1 C2 C3 112.9(3)
C2 C3 C4 115.4(4)
C3 C4 S 113.5(3)
N3 C5 C6 111.2(3)
C7 C6 C5 105.5(3)
N2 C7 C6 106.8(3)
N3 Cu N1 78.63(11)
N3 Cu Cl2 169.44(9)
N1 Cu Cl2 94.95(8)
N3 Cu Cl1 90.43(8)
N1 Cu Cl1 168.46(8)
Cl2 Cu Cl1 95.30(3)
C1 N1 C2 119.8(3)
C1 N1 Cu 114.9(2)
C2 N1 Cu 125.2(2)
N3 N2 C7 111.1(3)
N3 N2 C1 116.1(2)
C7 N2 C1 132.8(3)
C5 N3 N2 105.5(3)
C5 N3 Cu 140.5(2)
N2 N3 Cu 113.87(19)
C1 S C4 99.83(16)

loop_
_geom_bond_atom_site_label_1
_geom_bond_atom_site_label_2
_geom_bond_distance
C1 N1 1.268(4)
C1 N2 1.404(4)
C1 S 1.743(3)
C2 N1 1.469(4)
C2 C3 1.470(5)
C3 C4 1.494(6)
C4 S 1.811(4)
C5 N3 1.322(4)
C5 C6 1.391(5)
C6 C7 1.363(5)
C7 N2 1.361(4)
Cl1 Cu 2.2919(8)
Cl2 Cu 2.2274(8)
Cu N3 1.988(3)
Cu N1 2.050(3)
N2 N3 1.349(4)
